data_4341344
loop_
_publ_author_name
'Hinz, Alexander'
'Schulz, Axel'
'Seidel, Wolfram W.'
'Villinger, Alexander'

_publ_section_title
;
 A new class of azadipnictiridines generated by an unusual rearrangement
 reaction.
;
_journal_issue 21
_journal_name_full 'Inorganic chemistry'
_journal_page_first 11682
_journal_page_last 11690
_journal_paper_doi 10.1021/ic501905v
_journal_volume 53
_journal_year 2014
_chemical_formula_moiety 'C50 H52 As2 N2'
_chemical_formula_sum 'C50 H52 As2 N2'
_chemical_formula_weight 830.78
_chemical_name_systematic
; 
 ? 
;
_space_group_IT_number 14
_symmetry_cell_setting monoclinic
_symmetry_Int_Tables_number 14
_symmetry_space_group_name_Hall '-P 2ybc'
_symmetry_space_group_name_H-M 'P 1 21/c 1'
_atom_sites_solution_hydrogens geom
_atom_sites_solution_primary direct
_atom_sites_solution_secondary difmap
_audit_creation_method SHELXL-97
_cell_angle_alpha 90.00
_cell_angle_beta 111.181(5)
_cell_angle_gamma 90.00
_cell_formula_units_Z 4
_cell_length_a 22.8487(19)
_cell_length_b 8.5162(7)
_cell_length_c 23.363(2)
_cell_measurement_reflns_used 6803
_cell_measurement_temperature 173(2)
_cell_measurement_theta_max 22.45
_cell_measurement_theta_min 2.39
_cell_volume 4239.0(6)
_computing_cell_refinement 'Bruker Apex V7.51A'
_computing_data_collection 'Bruker Apex V7.51A'
_computing_data_reduction 'Bruker SAINT'
_computing_molecular_graphics 'ORTEP-3v2.01 (Farrugia, 1997)'
_computing_publication_material SHELXL-97
_computing_structure_refinement 'SHELXL-97 (Sheldrick, 1997)'
_computing_structure_solution 'SHELXS-97 (Sheldrick, 1997)'
_diffrn_ambient_temperature 173(2)
_diffrn_measured_fraction_theta_full 0.999
_diffrn_measured_fraction_theta_max 0.999
_diffrn_measurement_device_type 'Bruker Apex Kappa II-CCD-diffractometer'
_diffrn_measurement_method 'phi and omega scans'
_diffrn_radiation_monochromator graphite
_diffrn_radiation_source 'sealed tube'
_diffrn_radiation_type MoK\a
_diffrn_radiation_wavelength 0.71073
_diffrn_reflns_av_R_equivalents 0.0765
_diffrn_reflns_av_sigmaI/netI 0.0993
_diffrn_reflns_limit_h_max 28
_diffrn_reflns_limit_h_min -31
_diffrn_reflns_limit_k_max 8
_diffrn_reflns_limit_k_min -11
_diffrn_reflns_limit_l_max 31
_diffrn_reflns_limit_l_min -31
_diffrn_reflns_number 53197
_diffrn_reflns_theta_full 29.00
_diffrn_reflns_theta_max 29.00
_diffrn_reflns_theta_min 1.77
_exptl_absorpt_coefficient_mu 1.612
_exptl_absorpt_correction_T_max 0.9095
_exptl_absorpt_correction_T_min 0.6182
_exptl_absorpt_correction_type multi-scan
_exptl_absorpt_process_details '(SADABS; Sheldrick, 2004)'
_exptl_crystal_colour colourless
_exptl_crystal_density_diffrn 1.302
_exptl_crystal_density_method 'not measured'
_exptl_crystal_description block
_exptl_crystal_F_000 1728
_exptl_crystal_size_max 0.33
_exptl_crystal_size_mid 0.19
_exptl_crystal_size_min 0.06
_refine_diff_density_max 0.474
_refine_diff_density_min -0.414
_refine_diff_density_rms 0.087
_refine_ls_extinction_method none
_refine_ls_goodness_of_fit_ref 1.000
_refine_ls_hydrogen_treatment mixed
_refine_ls_matrix_type full
_refine_ls_number_parameters 507
_refine_ls_number_reflns 11271
_refine_ls_number_restraints 0
_refine_ls_restrained_S_all 1.000
_refine_ls_R_factor_all 0.1179
_refine_ls_R_factor_gt 0.0503
_refine_ls_shift/su_max 0.001
_refine_ls_shift/su_mean 0.000
_refine_ls_structure_factor_coef Fsqd
_refine_ls_weighting_details 'calc w=1/[\s^2^(Fo^2^)+(0.0450P)^2^+1.0040P] where P=(Fo^2^+2Fc^2^)/3'
_refine_ls_weighting_scheme calc
_refine_ls_wR_factor_gt 0.0931
_refine_ls_wR_factor_ref 0.1146
_reflns_number_gt 6467
_reflns_number_total 11271
_reflns_threshold_expression >2sigma(I)
_cod_data_source_file ic501905v_si_002.cif
_cod_data_source_block ah083d
_cod_depositor_comments 'Adding full bibliography for 4341335--4341344.cif.'
_cod_original_cell_volume 4238.9(6)
_cod_original_sg_symbol_H-M 'P 21/c'
_cod_database_code 4341344

loop_
_symmetry_equiv_pos_as_xyz
'x, y, z'
'-x, y+1/2, -z+1/2'
'-x, -y, -z'
'x, -y-1/2, z-1/2'

loop_
_atom_site_label
_atom_site_type_symbol
_atom_site_fract_x
_atom_site_fract_y
_atom_site_fract_z
_atom_site_U_iso_or_equiv
_atom_site_adp_type
_atom_site_occupancy
_atom_site_site_symmetry_order
_atom_site_calc_flag
_atom_site_refinement_flags_posn
_atom_site_refinement_flags_adp
As1 As 0.20969(2) 0.52928(4) 0.40415(2) 0.02577(9) Uani 1 1 d . .
As2 As 0.25034(2) 0.73062(4) 0.35458(2) 0.02985(10) Uani 1 1 d . .
N1 N 0.29214(11) 0.4930(3) 0.46043(11) 0.0222(6) Uani 1 1 d . .
N2 N 0.23079(11) 0.5137(3) 0.33298(11) 0.0232(6) Uani 1 1 d . .
C1 C 0.30270(14) 0.4027(3) 0.51505(13) 0.0242(7) Uani 1 1 d . .
C2 C 0.26622(15) 0.4331(3) 0.55105(14) 0.0279(7) Uani 1 1 d . .
C3 C 0.27553(16) 0.3425(4) 0.60320(15) 0.0362(8) Uani 1 1 d . .
H3 H 0.2506 0.3616 0.6274 0.043 Uiso 1 1 calc R U
C4 C 0.32010(17) 0.2262(4) 0.62032(16) 0.0398(9) Uani 1 1 d . .
H4 H 0.3256 0.1645 0.6558 0.048 Uiso 1 1 calc R U
C5 C 0.35663(16) 0.1999(4) 0.58574(15) 0.0348(8) Uani 1 1 d . .
H5 H 0.3883 0.1215 0.5985 0.042 Uiso 1 1 calc R U
C6 C 0.34865(14) 0.2848(3) 0.53262(14) 0.0275(7) Uani 1 1 d . .
C7 C 0.21782(15) 0.5600(3) 0.53514(13) 0.0271(7) Uani 1 1 d . .
C8 C 0.15421(16) 0.5192(4) 0.51525(14) 0.0321(8) Uani 1 1 d . .
C9 C 0.10974(17) 0.6377(4) 0.49879(15) 0.0403(9) Uani 1 1 d . .
H9 H 0.0666 0.6102 0.4850 0.048 Uiso 1 1 calc R U
C10 C 0.12589(19) 0.7942(4) 0.50166(16) 0.0415(9) Uani 1 1 d . .
C11 C 0.18849(18) 0.8331(4) 0.52256(15) 0.0388(9) Uani 1 1 d . .
H11 H 0.2001 0.9408 0.5252 0.047 Uiso 1 1 calc R U
C12 C 0.23540(16) 0.7190(4) 0.54001(14) 0.0312(8) Uani 1 1 d . .
C13 C 0.13354(16) 0.3493(4) 0.50839(16) 0.0433(9) Uani 1 1 d . .
H13A H 0.0877 0.3441 0.4950 0.065 Uiso 1 1 calc R U
H13B H 0.1523 0.2955 0.5479 0.065 Uiso 1 1 calc R U
H13C H 0.1472 0.2981 0.4778 0.065 Uiso 1 1 calc R U
C14 C 0.0757(2) 0.9202(5) 0.4827(2) 0.0670(13) Uani 1 1 d . .
H14A H 0.0895 1.0072 0.4632 0.100 Uiso 1 1 calc R U
H14B H 0.0684 0.9590 0.5191 0.100 Uiso 1 1 calc R U
H14C H 0.0367 0.8760 0.4536 0.100 Uiso 1 1 calc R U
C15 C 0.30244(17) 0.7702(4) 0.56406(16) 0.0425(9) Uani 1 1 d . .
H15A H 0.3150 0.8008 0.5297 0.064 Uiso 1 1 calc R U
H15B H 0.3290 0.6834 0.5866 0.064 Uiso 1 1 calc R U
H15C H 0.3074 0.8599 0.5917 0.064 Uiso 1 1 calc R U
C16 C 0.38976(14) 0.2453(3) 0.49733(14) 0.0271(7) Uani 1 1 d . .
C17 C 0.36542(15) 0.1607(3) 0.44249(15) 0.0303(8) Uani 1 1 d . .
C18 C 0.40586(17) 0.1160(4) 0.41239(16) 0.0396(9) Uani 1 1 d . .
H18 H 0.3897 0.0573 0.3754 0.048 Uiso 1 1 calc R U
C19 C 0.46888(18) 0.1556(4) 0.43536(19) 0.0456(10) Uani 1 1 d . .
C20 C 0.49096(17) 0.2388(4) 0.48846(19) 0.0446(10) Uani 1 1 d . .
H20 H 0.5341 0.2666 0.5043 0.054 Uiso 1 1 calc R U
C21 C 0.45351(15) 0.2852(4) 0.52072(16) 0.0360(8) Uani 1 1 d . .
C22 C 0.29727(15) 0.1180(4) 0.41520(16) 0.0430(9) Uani 1 1 d . .
H22A H 0.2721 0.2138 0.4028 0.064 Uiso 1 1 calc R U
H22B H 0.2851 0.0615 0.4457 0.064 Uiso 1 1 calc R U
H22C H 0.2901 0.0509 0.3792 0.064 Uiso 1 1 calc R U
C23 C 0.5112(2) 0.1085(5) 0.4012(2) 0.0760(15) Uani 1 1 d . .
H23A H 0.5029 -0.0010 0.3879 0.114 Uiso 1 1 calc R U
H23B H 0.5551 0.1197 0.4284 0.114 Uiso 1 1 calc R U
H23C H 0.5029 0.1765 0.3653 0.114 Uiso 1 1 calc R U
C24 C 0.48165(16) 0.3765(4) 0.57980(17) 0.0529(11) Uani 1 1 d . .
H24A H 0.5213 0.4239 0.5816 0.079 Uiso 1 1 calc R U
H24B H 0.4894 0.3054 0.6148 0.079 Uiso 1 1 calc R U
H24C H 0.4525 0.4592 0.5813 0.079 Uiso 1 1 calc R U
C25 C 0.19254(14) 0.4761(3) 0.27255(13) 0.0237(7) Uani 1 1 d . .
C26 C 0.21617(15) 0.5094(4) 0.22597(14) 0.0294(7) Uani 1 1 d . .
C27 C 0.18306(16) 0.4643(4) 0.16604(15) 0.0415(9) Uani 1 1 d . .
H27 H 0.1997 0.4868 0.1351 0.050 Uiso 1 1 calc R U
C28 C 0.12641(17) 0.3873(5) 0.15058(16) 0.0503(10) Uani 1 1 d . .
H28 H 0.1046 0.3542 0.1095 0.060 Uiso 1 1 calc R U
C29 C 0.10190(17) 0.3590(4) 0.19527(16) 0.0440(9) Uani 1 1 d . .
H29 H 0.0626 0.3071 0.1845 0.053 Uiso 1 1 calc R U
C30 C 0.13322(14) 0.4045(3) 0.25618(14) 0.0270(7) Uani 1 1 d . .
C31 C 0.27646(15) 0.5972(4) 0.23789(14) 0.0318(8) Uani 1 1 d . .
C32 C 0.33392(17) 0.5201(4) 0.26212(15) 0.0379(8) Uani 1 1 d . .
C33 C 0.38836(17) 0.6001(5) 0.26542(16) 0.0504(10) Uani 1 1 d . .
H33 H 0.4275 0.5472 0.2814 0.061 Uiso 1 1 calc R U
C34 C 0.38694(19) 0.7536(6) 0.24623(18) 0.0563(12) Uani 1 1 d . .
C35 C 0.3299(2) 0.8295(5) 0.22462(17) 0.0525(11) Uani 1 1 d . .
H35 H 0.3285 0.9367 0.2129 0.063 Uiso 1 1 calc R U
C36 C 0.27444(17) 0.7538(4) 0.21944(16) 0.0399(9) Uani 1 1 d . .
C37 C 0.33842(17) 0.3533(4) 0.28519(17) 0.0503(10) Uani 1 1 d . .
H37A H 0.3041 0.2910 0.2568 0.076 Uiso 1 1 calc R U
H37B H 0.3354 0.3526 0.3260 0.076 Uiso 1 1 calc R U
H37C H 0.3787 0.3081 0.2878 0.076 Uiso 1 1 calc R U
C38 C 0.21320(17) 0.8422(4) 0.19307(17) 0.0515(10) Uani 1 1 d . .
H38A H 0.1919 0.8125 0.1500 0.077 Uiso 1 1 calc R U
H38B H 0.2216 0.9554 0.1958 0.077 Uiso 1 1 calc R U
H38C H 0.1864 0.8162 0.2163 0.077 Uiso 1 1 calc R U
C39 C 0.4464(2) 0.8367(7) 0.2474(2) 0.0916(17) Uani 1 1 d . .
H39A H 0.4511 0.8236 0.2076 0.137 Uiso 1 1 calc R U
H39B H 0.4828 0.7913 0.2797 0.137 Uiso 1 1 calc R U
H39C H 0.4435 0.9488 0.2555 0.137 Uiso 1 1 calc R U
C40 C 0.09797(14) 0.3768(3) 0.29802(14) 0.0261(7) Uani 1 1 d . .
C41 C 0.09158(15) 0.2243(4) 0.31750(15) 0.0322(8) Uani 1 1 d . .
C42 C 0.05067(16) 0.1977(4) 0.34787(16) 0.0415(9) Uani 1 1 d . .
H42 H 0.0463 0.0939 0.3607 0.050 Uiso 1 1 calc R U
C43 C 0.01606(16) 0.3159(5) 0.36016(16) 0.0428(9) Uani 1 1 d . .
C44 C 0.02405(15) 0.4671(4) 0.34222(15) 0.0387(9) Uani 1 1 d . .
H44 H 0.0012 0.5506 0.3513 0.046 Uiso 1 1 calc R U
C45 C 0.06450(14) 0.5005(4) 0.31127(14) 0.0296(7) Uani 1 1 d . .
C46 C 0.12781(17) 0.0884(4) 0.30468(18) 0.0495(10) Uani 1 1 d . .
H46A H 0.1028 0.0394 0.2655 0.074 Uiso 1 1 calc R U
H46B H 0.1368 0.0108 0.3377 0.074 Uiso 1 1 calc R U
H46C H 0.1673 0.1271 0.3025 0.074 Uiso 1 1 calc R U
C47 C -0.03090(19) 0.2815(6) 0.3909(2) 0.0698(14) Uani 1 1 d . .
H47A H -0.0481 0.3804 0.3993 0.105 Uiso 1 1 calc R U
H47B H -0.0098 0.2253 0.4295 0.105 Uiso 1 1 calc R U
H47C H -0.0650 0.2165 0.3636 0.105 Uiso 1 1 calc R U
C48 C 0.07157(16) 0.6680(4) 0.29418(16) 0.0397(9) Uani 1 1 d . .
H48A H 0.0888 0.6697 0.2614 0.060 Uiso 1 1 calc R U
H48B H 0.1001 0.7238 0.3302 0.060 Uiso 1 1 calc R U
H48C H 0.0304 0.7196 0.2799 0.060 Uiso 1 1 calc R U
C49 C 0.33265(16) 0.6895(4) 0.41123(15) 0.0306(8) Uani 1 1 d . .
H49 H 0.3674(15) 0.748(3) 0.4097(14) 0.036(9) Uiso 1 1 d . .
C50 C 0.34081(16) 0.5749(4) 0.45280(15) 0.0275(7) Uani 1 1 d . .
H50 H 0.3796(14) 0.554(3) 0.4780(14) 0.025(8) Uiso 1 1 d . .

loop_
_atom_site_aniso_label
_atom_site_aniso_U_11
_atom_site_aniso_U_22
_atom_site_aniso_U_33
_atom_site_aniso_U_23
_atom_site_aniso_U_13
_atom_site_aniso_U_12
As1 0.02720(18) 0.03178(18) 0.01892(17) 0.00076(14) 0.00903(13) 0.00038(14)
As2 0.0368(2) 0.02355(17) 0.02553(19) 0.00326(14) 0.00679(15) -0.00142(15)
N1 0.0228(13) 0.0222(12) 0.0218(14) 0.0038(10) 0.0082(11) -0.0008(11)
N2 0.0285(14) 0.0236(13) 0.0196(14) 0.0003(10) 0.0112(11) -0.0029(11)
C1 0.0290(17) 0.0218(15) 0.0187(16) 0.0015(12) 0.0049(13) -0.0031(13)
C2 0.0372(19) 0.0220(15) 0.0217(17) 0.0000(13) 0.0074(15) -0.0016(14)
C3 0.053(2) 0.0313(18) 0.027(2) 0.0027(15) 0.0170(17) 0.0028(17)
C4 0.060(2) 0.0332(18) 0.0261(19) 0.0090(15) 0.0159(18) 0.0023(18)
C5 0.042(2) 0.0260(17) 0.034(2) 0.0091(14) 0.0105(17) 0.0088(15)
C6 0.0301(18) 0.0243(16) 0.0249(18) -0.0036(13) 0.0061(14) -0.0037(14)
C7 0.042(2) 0.0267(16) 0.0164(16) 0.0012(13) 0.0154(14) 0.0039(15)
C8 0.045(2) 0.0363(18) 0.0199(17) 0.0028(14) 0.0171(15) 0.0029(17)
C9 0.040(2) 0.057(2) 0.032(2) 0.0029(17) 0.0231(17) 0.0073(19)
C10 0.066(3) 0.039(2) 0.029(2) 0.0079(16) 0.0293(19) 0.023(2)
C11 0.069(3) 0.0260(17) 0.030(2) 0.0052(15) 0.0276(19) 0.0088(18)
C12 0.049(2) 0.0298(17) 0.0204(17) -0.0019(14) 0.0188(15) 0.0022(16)
C13 0.048(2) 0.040(2) 0.042(2) -0.0012(17) 0.0174(18) -0.0082(18)
C14 0.081(3) 0.068(3) 0.064(3) 0.024(2) 0.041(3) 0.037(3)
C15 0.060(2) 0.0287(17) 0.038(2) -0.0059(16) 0.0157(19) -0.0075(17)
C16 0.0272(18) 0.0217(16) 0.0300(19) 0.0086(13) 0.0075(14) 0.0036(13)
C17 0.0351(19) 0.0230(16) 0.0310(19) 0.0065(14) 0.0097(15) 0.0062(14)
C18 0.059(3) 0.0299(18) 0.033(2) 0.0056(15) 0.0196(19) 0.0140(18)
C19 0.042(2) 0.039(2) 0.063(3) 0.020(2) 0.028(2) 0.0165(18)
C20 0.028(2) 0.047(2) 0.056(3) 0.0198(19) 0.0113(19) 0.0071(17)
C21 0.0317(19) 0.0343(18) 0.036(2) 0.0096(15) 0.0043(16) 0.0014(16)
C22 0.043(2) 0.0332(19) 0.044(2) -0.0087(16) 0.0054(18) -0.0045(17)
C23 0.081(3) 0.072(3) 0.102(4) 0.029(3) 0.066(3) 0.033(3)
C24 0.041(2) 0.053(2) 0.047(3) 0.0064(19) -0.0061(18) -0.0084(19)
C25 0.0320(18) 0.0212(14) 0.0198(16) -0.0006(12) 0.0118(13) 0.0011(14)
C26 0.0325(18) 0.0350(18) 0.0228(18) -0.0005(14) 0.0125(14) 0.0028(15)
C27 0.043(2) 0.063(2) 0.0230(19) -0.0038(17) 0.0176(16) -0.0042(19)
C28 0.045(2) 0.083(3) 0.022(2) -0.0172(19) 0.0101(17) -0.009(2)
C29 0.040(2) 0.059(2) 0.035(2) -0.0141(18) 0.0161(18) -0.0138(19)
C30 0.0315(18) 0.0282(16) 0.0217(17) -0.0013(13) 0.0102(14) -0.0001(14)
C31 0.038(2) 0.0418(19) 0.0190(17) 0.0001(14) 0.0149(15) -0.0015(16)
C32 0.040(2) 0.057(2) 0.0203(18) -0.0016(16) 0.0161(15) -0.0005(19)
C33 0.035(2) 0.087(3) 0.032(2) 0.003(2) 0.0157(17) 0.003(2)
C34 0.046(3) 0.093(3) 0.035(2) -0.007(2) 0.020(2) -0.027(2)
C35 0.069(3) 0.057(2) 0.037(2) 0.0014(19) 0.025(2) -0.018(2)
C36 0.045(2) 0.053(2) 0.028(2) 0.0042(17) 0.0222(17) -0.0075(19)
C37 0.052(2) 0.064(3) 0.038(2) 0.012(2) 0.0207(19) 0.020(2)
C38 0.065(3) 0.052(2) 0.045(2) 0.019(2) 0.029(2) 0.010(2)
C39 0.069(3) 0.144(5) 0.069(3) -0.012(3) 0.033(3) -0.053(3)
C40 0.0236(17) 0.0289(16) 0.0226(17) -0.0018(13) 0.0046(14) -0.0040(14)
C41 0.0294(18) 0.0311(17) 0.0296(19) 0.0015(14) 0.0026(15) -0.0053(15)
C42 0.042(2) 0.043(2) 0.035(2) 0.0122(17) 0.0080(18) -0.0116(18)
C43 0.031(2) 0.071(3) 0.025(2) 0.0044(18) 0.0093(16) -0.013(2)
C44 0.0288(19) 0.055(2) 0.032(2) -0.0044(17) 0.0106(16) 0.0056(17)
C45 0.0259(17) 0.0346(18) 0.0247(18) 0.0000(14) 0.0047(14) 0.0014(15)
C46 0.049(2) 0.0282(18) 0.062(3) -0.0051(18) 0.009(2) -0.0009(17)
C47 0.051(3) 0.115(4) 0.054(3) 0.010(3) 0.032(2) -0.014(3)
C48 0.039(2) 0.0338(18) 0.043(2) 0.0030(16) 0.0098(17) 0.0084(16)
C49 0.0305(19) 0.0304(17) 0.0294(19) 0.0021(14) 0.0089(15) -0.0066(15)
C50 0.0265(18) 0.0276(16) 0.0253(18) -0.0018(14) 0.0059(15) -0.0004(15)

loop_
_atom_type_symbol
_atom_type_description
_atom_type_scat_dispersion_real
_atom_type_scat_dispersion_imag
_atom_type_scat_source
C C 0.0033 0.0016 'International Tables Vol C Tables 4.2.6.8 and 6.1.1.4'
H H 0.0000 0.0000 'International Tables Vol C Tables 4.2.6.8 and 6.1.1.4'
N N 0.0061 0.0033 'International Tables Vol C Tables 4.2.6.8 and 6.1.1.4'
As As 0.0499 2.0058 'International Tables Vol C Tables 4.2.6.8 and 6.1.1.4'

loop_
_geom_angle_atom_site_label_1
_geom_angle_atom_site_label_2
_geom_angle_atom_site_label_3
_geom_angle
N1 As1 N2 95.35(11)
N1 As1 As2 89.46(7)
N2 As1 As2 50.96(7)
C49 As2 N2 94.77(12)
C49 As2 As1 89.46(10)
N2 As2 As1 49.91(7)
C50 N1 C1 120.2(2)
C50 N1 As1 118.3(2)
C1 N1 As1 120.74(19)
C25 N2 As1 129.4(2)
C25 N2 As2 118.97(18)
As1 N2 As2 79.13(9)
C6 C1 C2 120.0(3)
C6 C1 N1 120.8(3)
C2 C1 N1 119.2(3)
C3 C2 C1 119.1(3)
C3 C2 C7 118.9(3)
C1 C2 C7 122.0(3)
C4 C3 C2 121.2(3)
C4 C3 H3 119.4
C2 C3 H3 119.4
C3 C4 C5 119.4(3)
C3 C4 H4 120.3
C5 C4 H4 120.3
C4 C5 C6 121.9(3)
C4 C5 H5 119.0
C6 C5 H5 119.0
C5 C6 C1 118.4(3)
C5 C6 C16 118.0(3)
C1 C6 C16 123.5(3)
C8 C7 C12 119.9(3)
C8 C7 C2 119.3(3)
C12 C7 C2 120.9(3)
C9 C8 C7 118.7(3)
C9 C8 C13 119.9(3)
C7 C8 C13 121.3(3)
C10 C9 C8 122.3(3)
C10 C9 H9 118.8
C8 C9 H9 118.8
C11 C10 C9 118.5(3)
C11 C10 C14 120.9(3)
C9 C10 C14 120.6(4)
C10 C11 C12 121.8(3)
C10 C11 H11 119.1
C12 C11 H11 119.1
C11 C12 C7 118.7(3)
C11 C12 C15 118.8(3)
C7 C12 C15 122.4(3)
C8 C13 H13A 109.5
C8 C13 H13B 109.5
H13A C13 H13B 109.5
C8 C13 H13C 109.5
H13A C13 H13C 109.5
H13B C13 H13C 109.5
C10 C14 H14A 109.5
C10 C14 H14B 109.5
H14A C14 H14B 109.5
C10 C14 H14C 109.5
H14A C14 H14C 109.5
H14B C14 H14C 109.5
C12 C15 H15A 109.5
C12 C15 H15B 109.5
H15A C15 H15B 109.5
C12 C15 H15C 109.5
H15A C15 H15C 109.5
H15B C15 H15C 109.5
C17 C16 C21 119.7(3)
C17 C16 C6 120.0(3)
C21 C16 C6 120.2(3)
C16 C17 C18 119.0(3)
C16 C17 C22 121.5(3)
C18 C17 C22 119.5(3)
C19 C18 C17 121.4(3)
C19 C18 H18 119.3
C17 C18 H18 119.3
C20 C19 C18 118.2(3)
C20 C19 C23 121.5(4)
C18 C19 C23 120.3(4)
C19 C20 C21 123.2(3)
C19 C20 H20 118.4
C21 C20 H20 118.4
C20 C21 C16 118.6(3)
C20 C21 C24 120.1(3)
C16 C21 C24 121.4(3)
C17 C22 H22A 109.5
C17 C22 H22B 109.5
H22A C22 H22B 109.5
C17 C22 H22C 109.5
H22A C22 H22C 109.5
H22B C22 H22C 109.5
C19 C23 H23A 109.5
C19 C23 H23B 109.5
H23A C23 H23B 109.5
C19 C23 H23C 109.5
H23A C23 H23C 109.5
H23B C23 H23C 109.5
C21 C24 H24A 109.5
C21 C24 H24B 109.5
H24A C24 H24B 109.5
C21 C24 H24C 109.5
H24A C24 H24C 109.5
H24B C24 H24C 109.5
N2 C25 C26 117.3(3)
N2 C25 C30 124.1(3)
C26 C25 C30 118.6(3)
C27 C26 C25 120.3(3)
C27 C26 C31 117.1(3)
C25 C26 C31 122.6(3)
C28 C27 C26 121.0(3)
C28 C27 H27 119.5
C26 C27 H27 119.5
C29 C28 C27 119.1(3)
C29 C28 H28 120.4
C27 C28 H28 120.4
C28 C29 C30 121.8(3)
C28 C29 H29 119.1
C30 C29 H29 119.1
C29 C30 C25 119.0(3)
C29 C30 C40 115.1(3)
C25 C30 C40 125.8(3)
C32 C31 C36 119.8(3)
C32 C31 C26 120.5(3)
C36 C31 C26 119.5(3)
C31 C32 C33 118.9(3)
C31 C32 C37 121.4(3)
C33 C32 C37 119.7(3)
C34 C33 C32 121.9(4)
C34 C33 H33 119.0
C32 C33 H33 119.0
C35 C34 C33 118.2(4)
C35 C34 C39 120.5(4)
C33 C34 C39 121.3(4)
C34 C35 C36 121.8(4)
C34 C35 H35 119.1
C36 C35 H35 119.1
C35 C36 C31 119.3(4)
C35 C36 C38 119.1(3)
C31 C36 C38 121.6(3)
C32 C37 H37A 109.5
C32 C37 H37B 109.5
H37A C37 H37B 109.5
C32 C37 H37C 109.5
H37A C37 H37C 109.5
H37B C37 H37C 109.5
C36 C38 H38A 109.5
C36 C38 H38B 109.5
H38A C38 H38B 109.5
C36 C38 H38C 109.5
H38A C38 H38C 109.5
H38B C38 H38C 109.5
C34 C39 H39A 109.5
C34 C39 H39B 109.5
H39A C39 H39B 109.5
C34 C39 H39C 109.5
H39A C39 H39C 109.5
H39B C39 H39C 109.5
C45 C40 C41 119.8(3)
C45 C40 C30 119.5(3)
C41 C40 C30 120.2(3)
C42 C41 C40 119.2(3)
C42 C41 C46 119.7(3)
C40 C41 C46 121.0(3)
C43 C42 C41 122.3(3)
C43 C42 H42 118.8
C41 C42 H42 118.8
C42 C43 C44 118.0(3)
C42 C43 C47 121.0(4)
C44 C43 C47 121.0(4)
C43 C44 C45 122.0(3)
C43 C44 H44 119.0
C45 C44 H44 119.0
C44 C45 C40 118.6(3)
C44 C45 C48 119.1(3)
C40 C45 C48 122.3(3)
C41 C46 H46A 109.5
C41 C46 H46B 109.5
H46A C46 H46B 109.5
C41 C46 H46C 109.5
H46A C46 H46C 109.5
H46B C46 H46C 109.5
C43 C47 H47A 109.5
C43 C47 H47B 109.5
H47A C47 H47B 109.5
C43 C47 H47C 109.5
H47A C47 H47C 109.5
H47B C47 H47C 109.5
C45 C48 H48A 109.5
C45 C48 H48B 109.5
H48A C48 H48B 109.5
C45 C48 H48C 109.5
H48A C48 H48C 109.5
H48B C48 H48C 109.5
C50 C49 As2 118.8(3)
C50 C49 H49 120.7(19)
As2 C49 H49 120.4(18)
C49 C50 N1 123.7(3)
C49 C50 H50 118(2)
N1 C50 H50 118.2(19)

loop_
_geom_bond_atom_site_label_1
_geom_bond_atom_site_label_2
_geom_bond_distance
As1 N1 1.893(2)
As1 N2 1.896(2)
As1 As2 2.4333(5)
As2 C49 1.901(3)
As2 N2 1.924(2)
N1 C50 1.378(4)
N1 C1 1.434(4)
N2 C25 1.403(4)
C1 C6 1.402(4)
C1 C2 1.406(4)
C2 C3 1.392(4)
C2 C7 1.494(4)
C3 C4 1.372(4)
C3 H3 0.9500
C4 C5 1.373(5)
C4 H4 0.9500
C5 C6 1.390(4)
C5 H5 0.9500
C6 C16 1.495(4)
C7 C8 1.400(4)
C7 C12 1.405(4)
C8 C9 1.384(4)
C8 C13 1.513(4)
C9 C10 1.378(5)
C9 H9 0.9500
C10 C11 1.375(5)
C10 C14 1.516(5)
C11 C12 1.394(4)
C11 H11 0.9500
C12 C15 1.493(5)
C13 H13A 0.9800
C13 H13B 0.9800
C13 H13C 0.9800
C14 H14A 0.9800
C14 H14B 0.9800
C14 H14C 0.9800
C15 H15A 0.9800
C15 H15B 0.9800
C15 H15C 0.9800
C16 C17 1.398(4)
C16 C21 1.400(4)
C17 C18 1.401(4)
C17 C22 1.499(4)
C18 C19 1.384(5)
C18 H18 0.9500
C19 C20 1.358(5)
C19 C23 1.513(5)
C20 C21 1.386(5)
C20 H20 0.9500
C21 C24 1.511(5)
C22 H22A 0.9800
C22 H22B 0.9800
C22 H22C 0.9800
C23 H23A 0.9800
C23 H23B 0.9800
C23 H23C 0.9800
C24 H24A 0.9800
C24 H24B 0.9800
C24 H24C 0.9800
C25 C26 1.407(4)
C25 C30 1.407(4)
C26 C27 1.384(4)
C26 C31 1.503(4)
C27 C28 1.378(5)
C27 H27 0.9500
C28 C29 1.372(5)
C28 H28 0.9500
C29 C30 1.397(4)
C29 H29 0.9500
C30 C40 1.493(4)
C31 C32 1.392(5)
C31 C36 1.397(4)
C32 C33 1.395(5)
C32 C37 1.510(5)
C33 C34 1.379(6)
C33 H33 0.9500
C34 C35 1.376(5)
C34 C39 1.524(5)
C35 C36 1.388(5)
C35 H35 0.9500
C36 C38 1.510(5)
C37 H37A 0.9800
C37 H37B 0.9800
C37 H37C 0.9800
C38 H38A 0.9800
C38 H38B 0.9800
C38 H38C 0.9800
C39 H39A 0.9800
C39 H39B 0.9800
C39 H39C 0.9800
C40 C45 1.401(4)
C40 C41 1.401(4)
C41 C42 1.381(5)
C41 C46 1.515(5)
C42 C43 1.373(5)
C42 H42 0.9500
C43 C44 1.387(5)
C43 C47 1.519(5)
C44 C45 1.393(5)
C44 H44 0.9500
C45 C48 1.506(4)
C46 H46A 0.9800
C46 H46B 0.9800
C46 H46C 0.9800
C47 H47A 0.9800
C47 H47B 0.9800
C47 H47C 0.9800
C48 H48A 0.9800
C48 H48B 0.9800
C48 H48C 0.9800
C49 C50 1.341(4)
C49 H49 0.95(3)
C50 H50 0.89(3)

loop_
_geom_torsion_atom_site_label_1
_geom_torsion_atom_site_label_2
_geom_torsion_atom_site_label_3
_geom_torsion_atom_site_label_4
_geom_torsion
N2 As1 N1 C50 47.2(2)
As2 As1 N1 C50 -3.4(2)
N2 As1 N1 C1 -142.7(2)
As2 As1 N1 C1 166.6(2)
N1 As1 N2 C25 156.3(2)
As2 As1 N2 C25 -118.7(3)
N1 As1 N2 As2 -84.95(9)
C50 N1 C1 C6 -56.4(4)
As1 N1 C1 C6 133.7(2)
C50 N1 C1 C2 123.8(3)
As1 N1 C1 C2 -46.1(3)
C6 C1 C2 C3 -1.4(4)
N1 C1 C2 C3 178.4(3)
C6 C1 C2 C7 178.4(3)
N1 C1 C2 C7 -1.8(4)
C1 C2 C3 C4 0.9(5)
C7 C2 C3 C4 -178.9(3)
C2 C3 C4 C5 0.7(5)
C3 C4 C5 C6 -1.9(5)
C4 C5 C6 C1 1.4(5)
C4 C5 C6 C16 -178.7(3)
C2 C1 C6 C5 0.3(4)
N1 C1 C6 C5 -179.5(3)
C2 C1 C6 C16 -179.6(3)
N1 C1 C6 C16 0.6(4)
C3 C2 C7 C8 -69.2(4)
C1 C2 C7 C8 111.0(3)
C3 C2 C7 C12 110.7(3)
C1 C2 C7 C12 -69.1(4)
C12 C7 C8 C9 2.1(5)
C2 C7 C8 C9 -178.0(3)
C12 C7 C8 C13 178.9(3)
C2 C7 C8 C13 -1.2(4)
C7 C8 C9 C10 -0.4(5)
C13 C8 C9 C10 -177.2(3)
C8 C9 C10 C11 -1.0(5)
C8 C9 C10 C14 179.5(3)
C9 C10 C11 C12 0.8(5)
C14 C10 C11 C12 -179.8(3)
C10 C11 C12 C7 0.9(5)
C10 C11 C12 C15 -178.2(3)
C8 C7 C12 C11 -2.4(4)
C2 C7 C12 C11 177.7(3)
C8 C7 C12 C15 176.7(3)
C2 C7 C12 C15 -3.2(5)
C5 C6 C16 C17 104.9(3)
C1 C6 C16 C17 -75.3(4)
C5 C6 C16 C21 -71.6(4)
C1 C6 C16 C21 108.3(3)
C21 C16 C17 C18 0.7(4)
C6 C16 C17 C18 -175.7(3)
C21 C16 C17 C22 -178.9(3)
C6 C16 C17 C22 4.6(4)
C16 C17 C18 C19 -0.9(5)
C22 C17 C18 C19 178.8(3)
C17 C18 C19 C20 0.3(5)
C17 C18 C19 C23 -178.8(3)
C18 C19 C20 C21 0.3(5)
C23 C19 C20 C21 179.4(3)
C19 C20 C21 C16 -0.4(5)
C19 C20 C21 C24 179.5(3)
C17 C16 C21 C20 -0.1(4)
C6 C16 C21 C20 176.4(3)
C17 C16 C21 C24 180.0(3)
C6 C16 C21 C24 -3.6(4)
As1 N2 C25 C26 165.0(2)
As2 N2 C25 C26 64.8(3)
As1 N2 C25 C30 -16.5(4)
As2 N2 C25 C30 -116.6(3)
N2 C25 C26 C27 175.0(3)
C30 C25 C26 C27 -3.6(4)
N2 C25 C26 C31 -6.5(4)
C30 C25 C26 C31 174.9(3)
C25 C26 C27 C28 0.5(5)
C31 C26 C27 C28 -178.1(3)
C26 C27 C28 C29 1.8(6)
C27 C28 C29 C30 -0.8(6)
C28 C29 C30 C25 -2.4(5)
C28 C29 C30 C40 175.3(3)
N2 C25 C30 C29 -174.0(3)
C26 C25 C30 C29 4.5(4)
N2 C25 C30 C40 8.6(5)
C26 C25 C30 C40 -172.9(3)
C27 C26 C31 C32 -100.5(4)
C25 C26 C31 C32 80.9(4)
C27 C26 C31 C36 73.8(4)
C25 C26 C31 C36 -104.7(4)
C36 C31 C32 C33 -2.3(5)
C26 C31 C32 C33 172.1(3)
C36 C31 C32 C37 177.2(3)
C26 C31 C32 C37 -8.4(5)
C31 C32 C33 C34 1.0(5)
C37 C32 C33 C34 -178.6(3)
C32 C33 C34 C35 1.5(6)
C32 C33 C34 C39 -177.1(4)
C33 C34 C35 C36 -2.7(6)
C39 C34 C35 C36 175.9(4)
C34 C35 C36 C31 1.4(5)
C34 C35 C36 C38 -177.6(3)
C32 C31 C36 C35 1.1(5)
C26 C31 C36 C35 -173.3(3)
C32 C31 C36 C38 -179.8(3)
C26 C31 C36 C38 5.8(5)
C29 C30 C40 C45 -97.7(4)
C25 C30 C40 C45 79.8(4)
C29 C30 C40 C41 74.1(4)
C25 C30 C40 C41 -108.4(4)
C45 C40 C41 C42 2.1(5)
C30 C40 C41 C42 -169.7(3)
C45 C40 C41 C46 -179.1(3)
C30 C40 C41 C46 9.1(5)
C40 C41 C42 C43 -0.4(5)
C46 C41 C42 C43 -179.3(3)
C41 C42 C43 C44 -1.4(5)
C41 C42 C43 C47 177.0(3)
C42 C43 C44 C45 1.6(5)
C47 C43 C44 C45 -176.8(3)
C43 C44 C45 C40 0.0(5)
C43 C44 C45 C48 -179.0(3)
C41 C40 C45 C44 -1.8(4)
C30 C40 C45 C44 169.9(3)
C41 C40 C45 C48 177.1(3)
C30 C40 C45 C48 -11.1(4)
As2 C49 C50 N1 -5.7(5)
C1 N1 C50 C49 -163.7(3)
As1 N1 C50 C49 6.4(4)
